data_1563801
loop_
_publ_author_name
'Fischer, Malte'
'Hering-Junghans, Christian'

_publ_section_title
;
 On 1,3-Phosphaazaallenes and their Diverse Reactivity
;
_journal_name_full 'Chemical Science'
_journal_paper_doi 10.1039/D1SC02947A
_journal_year 2021
_chemical_formula_moiety 'C23 H38 NP'
_chemical_formula_sum 'C23 H38 N P'
_chemical_formula_weight 359.51
_space_group_crystal_system monoclinic
_space_group_IT_number 14
_space_group_name_Hall '-P 2ybc'
_space_group_name_H-M_alt 'P 1 21/c 1'
_atom_sites_solution_hydrogens geom
_audit_creation_method SHELXL-2014/7
_audit_update_record
;
2021-05-28 deposited with the CCDC.	2021-06-30 downloaded from the CCDC.
;
_cell_angle_alpha 90
_cell_angle_beta 101.3433(17)
_cell_angle_gamma 90
_cell_formula_units_Z 4
_cell_length_a 11.8225(5)
_cell_length_b 9.7226(4)
_cell_length_c 20.8398(8)
_cell_measurement_reflns_used 9961
_cell_measurement_temperature 150(2)
_cell_measurement_theta_max 66.51
_cell_measurement_theta_min 5.04
_cell_volume 2348.65(17)
_computing_cell_refinement 'SAINT (Bruker, 2013)'
_computing_data_collection 'APEX2 (Bruker, 2014)'
_computing_data_reduction SAINT
_computing_molecular_graphics 'ORTEP-3v2.01 (Farrugia, 1997)'
_computing_publication_material 'SHELXL-2014/7 (Sheldrick, 2014)'
_computing_structure_refinement 'SHELXL-2014/7 (Sheldrick, 2014)'
_computing_structure_solution 'SHELXS-97 (Sheldrick, 1997)'
_diffrn_ambient_temperature 150(2)
_diffrn_measured_fraction_theta_full 1.000
_diffrn_measured_fraction_theta_max 1.000
_diffrn_measurement_device_type 'Bruker APEX-II CCD'
_diffrn_measurement_method '\f and \w scans'
_diffrn_radiation_monochromator multilayer
_diffrn_radiation_source microfocus
_diffrn_radiation_type CuK\a
_diffrn_radiation_wavelength 1.54178
_diffrn_reflns_av_R_equivalents 0.0436
_diffrn_reflns_av_unetI/netI 0.0216
_diffrn_reflns_Laue_measured_fraction_full 1.000
_diffrn_reflns_Laue_measured_fraction_max 1.000
_diffrn_reflns_limit_h_max 13
_diffrn_reflns_limit_h_min -14
_diffrn_reflns_limit_k_max 11
_diffrn_reflns_limit_k_min -11
_diffrn_reflns_limit_l_max 24
_diffrn_reflns_limit_l_min -24
_diffrn_reflns_number 35629
_diffrn_reflns_point_group_measured_fraction_full 1.000
_diffrn_reflns_point_group_measured_fraction_max 1.000
_diffrn_reflns_theta_full 66.739
_diffrn_reflns_theta_max 66.739
_diffrn_reflns_theta_min 3.813
_exptl_absorpt_coefficient_mu 1.047
_exptl_absorpt_correction_T_max 0.930
_exptl_absorpt_correction_T_min 0.802
_exptl_absorpt_correction_type multi-scan
_exptl_absorpt_process_details 'SADABS 2014/5'
_exptl_crystal_colour yellow
_exptl_crystal_density_diffrn 1.017
_exptl_crystal_description plate
_exptl_crystal_F_000 792
_exptl_crystal_size_max 0.220
_exptl_crystal_size_mid 0.090
_exptl_crystal_size_min 0.070
_refine_diff_density_max 0.274
_refine_diff_density_min -0.152
_refine_diff_density_rms 0.034
_refine_ls_extinction_method none
_refine_ls_goodness_of_fit_ref 1.039
_refine_ls_hydrogen_treatment constr
_refine_ls_matrix_type full
_refine_ls_number_parameters 238
_refine_ls_number_reflns 4158
_refine_ls_number_restraints 0
_refine_ls_restrained_S_all 1.039
_refine_ls_R_factor_all 0.0400
_refine_ls_R_factor_gt 0.0359
_refine_ls_shift/su_max 0.001
_refine_ls_shift/su_mean 0.000
_refine_ls_structure_factor_coef Fsqd
_refine_ls_weighting_details 'w=1/[\s^2^(Fo^2^)+(0.0549P)^2^+0.5902P] where P=(Fo^2^+2Fc^2^)/3'
_refine_ls_weighting_scheme calc
_refine_ls_wR_factor_gt 0.0977
_refine_ls_wR_factor_ref 0.1018
_reflns_Friedel_coverage 0.000
_reflns_number_gt 3731
_reflns_number_total 4158
_reflns_threshold_expression 'I > 2\s(I)'
_cod_data_source_file d1sc02947a2.cif
_cod_data_source_block ax2005_MesStarPCNtBu_cmpd_3a
_cod_original_sg_symbol_H-M 'P 21/c'
_cod_database_code 1563801
_shelx_shelxl_version_number 2014/7
_shelx_space_group_comment
;
The symmetry employed for this shelxl refinement is uniquely defined
by the following loop, which should always be used as a source of
symmetry information in preference to the above space-group names.
They are only intended as comments.
;
_shelx_estimated_absorpt_t_min 0.802
_shelx_estimated_absorpt_t_max 0.930

loop_
_space_group_symop_operation_xyz
'x, y, z'
'-x, y+1/2, -z+1/2'
'-x, -y, -z'
'x, -y-1/2, z-1/2'

loop_
_atom_site_label
_atom_site_type_symbol
_atom_site_fract_x
_atom_site_fract_y
_atom_site_fract_z
_atom_site_U_iso_or_equiv
_atom_site_adp_type
_atom_site_occupancy
_atom_site_site_symmetry_order
_atom_site_calc_flag
_atom_site_refinement_flags_posn
_atom_site_refinement_flags_adp
_atom_site_refinement_flags_occupancy
_atom_site_disorder_assembly
_atom_site_disorder_group
P1 P 0.25105(3) 0.62270(4) 0.30257(2) 0.03588(12) Uani 1 1 d . . . . .
N1 N 0.47783(10) 0.73775(12) 0.33659(6) 0.0374(3) Uani 1 1 d . . . . .
C1 C 0.21122(10) 0.61450(12) 0.38482(6) 0.0259(3) Uani 1 1 d . . . . .
C2 C 0.13833(10) 0.71666(13) 0.40381(6) 0.0279(3) Uani 1 1 d . . . . .
C3 C 0.12579(10) 0.71874(13) 0.46878(6) 0.0290(3) Uani 1 1 d . . . . .
H3 H 0.0789 0.7882 0.4821 0.035 Uiso 1 1 calc R U . . .
C4 C 0.17857(10) 0.62415(12) 0.51508(6) 0.0256(3) Uani 1 1 d . . . . .
C5 C 0.24029(10) 0.51902(12) 0.49364(6) 0.0251(3) Uani 1 1 d . . . . .
H5 H 0.2733 0.4506 0.5242 0.030 Uiso 1 1 calc R U . . .
C6 C 0.25668(9) 0.50812(12) 0.42914(6) 0.0247(3) Uani 1 1 d . . . . .
C7 C 0.06830(12) 0.82440(15) 0.35660(7) 0.0387(3) Uani 1 1 d . . . . .
C8 C -0.00228(14) 0.7536(2) 0.29579(8) 0.0534(4) Uani 1 1 d . . . . .
H8A H -0.0506 0.8218 0.2686 0.080 Uiso 1 1 calc R U . . .
H8B H -0.0514 0.6825 0.3094 0.080 Uiso 1 1 calc R U . . .
H8C H 0.0502 0.7111 0.2705 0.080 Uiso 1 1 calc R U . . .
C9 C 0.14697(14) 0.93609(16) 0.33650(9) 0.0525(4) Uani 1 1 d . . . . .
H9A H 0.0996 1.0057 0.3098 0.079 Uiso 1 1 calc R U . . .
H9B H 0.1995 0.8941 0.3111 0.079 Uiso 1 1 calc R U . . .
H9C H 0.1919 0.9795 0.3758 0.079 Uiso 1 1 calc R U . . .
C10 C -0.02006(14) 0.90048(19) 0.38886(10) 0.0554(4) Uani 1 1 d . . . . .
H10A H 0.0206 0.9563 0.4253 0.083 Uiso 1 1 calc R U . . .
H10B H -0.0693 0.8333 0.4053 0.083 Uiso 1 1 calc R U . . .
H10C H -0.0678 0.9602 0.3565 0.083 Uiso 1 1 calc R U . . .
C11 C 0.16678(11) 0.63795(14) 0.58686(6) 0.0314(3) Uani 1 1 d . . . . .
C12 C 0.23192(14) 0.76703(18) 0.61517(8) 0.0478(4) Uani 1 1 d . . . . .
H12A H 0.3138 0.7573 0.6135 0.072 Uiso 1 1 calc R U . . .
H12B H 0.2237 0.7791 0.6607 0.072 Uiso 1 1 calc R U . . .
H12C H 0.2000 0.8474 0.5895 0.072 Uiso 1 1 calc R U . . .
C13 C 0.03952(13) 0.6502(2) 0.59178(8) 0.0495(4) Uani 1 1 d . . . . .
H13A H 0.0335 0.6577 0.6379 0.074 Uiso 1 1 calc R U . . .
H13B H -0.0024 0.5685 0.5725 0.074 Uiso 1 1 calc R U . . .
H13C H 0.0061 0.7324 0.5681 0.074 Uiso 1 1 calc R U . . .
C14 C 0.21764(15) 0.51415(18) 0.62812(7) 0.0472(4) Uani 1 1 d . . . . .
H14A H 0.3002 0.5070 0.6278 0.071 Uiso 1 1 calc R U . . .
H14B H 0.1785 0.4300 0.6097 0.071 Uiso 1 1 calc R U . . .
H14C H 0.2068 0.5262 0.6732 0.071 Uiso 1 1 calc R U . . .
C15 C 0.32001(11) 0.37708(13) 0.41160(6) 0.0302(3) Uani 1 1 d . . . . .
C16 C 0.25351(12) 0.30777(15) 0.34929(7) 0.0380(3) Uani 1 1 d . . . . .
H16A H 0.2510 0.3696 0.3119 0.057 Uiso 1 1 calc R U . . .
H16B H 0.1747 0.2873 0.3546 0.057 Uiso 1 1 calc R U . . .
H16C H 0.2924 0.2221 0.3416 0.057 Uiso 1 1 calc R U . . .
C17 C 0.32825(15) 0.26728(15) 0.46561(8) 0.0462(4) Uani 1 1 d . . . . .
H17A H 0.2513 0.2498 0.4747 0.069 Uiso 1 1 calc R U . . .
H17B H 0.3793 0.3002 0.5055 0.069 Uiso 1 1 calc R U . . .
H17C H 0.3595 0.1820 0.4510 0.069 Uiso 1 1 calc R U . . .
C18 C 0.44477(12) 0.40757(16) 0.40476(8) 0.0419(3) Uani 1 1 d . . . . .
H18A H 0.4844 0.3210 0.3994 0.063 Uiso 1 1 calc R U . . .
H18B H 0.4853 0.4550 0.4441 0.063 Uiso 1 1 calc R U . . .
H18C H 0.4441 0.4661 0.3664 0.063 Uiso 1 1 calc R U . . .
C19 C 0.37940(12) 0.69838(14) 0.32529(6) 0.0352(3) Uani 1 1 d . . . . .
C20 C 0.52516(12) 0.87986(14) 0.33605(7) 0.0374(3) Uani 1 1 d . . . . .
C21 C 0.50029(14) 0.95467(16) 0.39562(8) 0.0478(4) Uani 1 1 d . . . . .
H21A H 0.4167 0.9607 0.3927 0.072 Uiso 1 1 calc R U . . .
H21B H 0.5330 1.0475 0.3974 0.072 Uiso 1 1 calc R U . . .
H21C H 0.5351 0.9041 0.4353 0.072 Uiso 1 1 calc R U . . .
C22 C 0.46761(17) 0.9516(2) 0.27376(9) 0.0657(5) Uani 1 1 d . . . . .
H22A H 0.4809 0.8987 0.2359 0.099 Uiso 1 1 calc R U . . .
H22B H 0.5001 1.0440 0.2725 0.099 Uiso 1 1 calc R U . . .
H22C H 0.3845 0.9584 0.2725 0.099 Uiso 1 1 calc R U . . .
C23 C 0.65438(14) 0.86426(17) 0.33998(10) 0.0547(4) Uani 1 1 d . . . . .
H23A H 0.6890 0.8189 0.3812 0.082 Uiso 1 1 calc R U . . .
H23B H 0.6892 0.9553 0.3382 0.082 Uiso 1 1 calc R U . . .
H23C H 0.6682 0.8085 0.3031 0.082 Uiso 1 1 calc R U . . .

loop_
_atom_site_aniso_label
_atom_site_aniso_U_11
_atom_site_aniso_U_22
_atom_site_aniso_U_33
_atom_site_aniso_U_23
_atom_site_aniso_U_13
_atom_site_aniso_U_12
P1 0.0438(2) 0.0420(2) 0.02369(18) -0.00048(13) 0.01119(14) -0.01022(14)
N1 0.0409(7) 0.0371(6) 0.0394(6) -0.0014(5) 0.0205(5) -0.0069(5)
C1 0.0251(6) 0.0292(6) 0.0238(6) -0.0006(5) 0.0061(5) -0.0056(5)
C2 0.0237(6) 0.0277(6) 0.0315(6) 0.0019(5) 0.0036(5) -0.0033(5)
C3 0.0250(6) 0.0280(6) 0.0349(7) -0.0048(5) 0.0083(5) 0.0001(5)
C4 0.0219(5) 0.0297(6) 0.0258(6) -0.0050(5) 0.0066(4) -0.0056(4)
C5 0.0235(5) 0.0275(6) 0.0241(6) -0.0001(5) 0.0040(4) -0.0016(5)
C6 0.0214(5) 0.0277(6) 0.0255(6) -0.0028(5) 0.0062(4) -0.0028(4)
C7 0.0316(7) 0.0386(7) 0.0443(8) 0.0125(6) 0.0030(6) 0.0031(6)
C8 0.0402(8) 0.0683(11) 0.0452(9) 0.0162(8) -0.0073(7) -0.0017(7)
C9 0.0474(8) 0.0386(8) 0.0706(11) 0.0223(8) 0.0095(8) 0.0025(7)
C10 0.0421(8) 0.0544(10) 0.0690(11) 0.0173(8) 0.0091(8) 0.0200(7)
C11 0.0279(6) 0.0419(7) 0.0264(6) -0.0085(5) 0.0100(5) -0.0045(5)
C12 0.0484(8) 0.0580(10) 0.0388(8) -0.0212(7) 0.0130(6) -0.0131(7)
C13 0.0340(7) 0.0797(12) 0.0387(8) -0.0092(8) 0.0169(6) -0.0043(7)
C14 0.0564(9) 0.0614(10) 0.0260(7) 0.0009(6) 0.0132(6) 0.0019(8)
C15 0.0318(6) 0.0305(6) 0.0298(6) -0.0029(5) 0.0101(5) 0.0028(5)
C16 0.0421(7) 0.0339(7) 0.0391(7) -0.0100(6) 0.0108(6) -0.0015(6)
C17 0.0645(10) 0.0341(7) 0.0427(8) 0.0027(6) 0.0172(7) 0.0169(7)
C18 0.0311(7) 0.0462(8) 0.0495(8) -0.0099(7) 0.0111(6) 0.0048(6)
C19 0.0469(8) 0.0339(7) 0.0301(6) -0.0004(5) 0.0207(6) -0.0010(6)
C20 0.0371(7) 0.0348(7) 0.0420(8) 0.0074(6) 0.0117(6) -0.0048(5)
C21 0.0521(9) 0.0344(8) 0.0572(10) -0.0022(7) 0.0119(7) 0.0030(6)
C22 0.0649(11) 0.0745(13) 0.0546(10) 0.0305(10) 0.0042(8) -0.0195(10)
C23 0.0419(9) 0.0470(9) 0.0804(12) 0.0006(8) 0.0248(8) -0.0074(7)

loop_
_atom_type_symbol
_atom_type_description
_atom_type_scat_dispersion_real
_atom_type_scat_dispersion_imag
_atom_type_scat_source
C C 0.0181 0.0091 'International Tables Vol C Tables 4.2.6.8 and 6.1.1.4'
H H 0.0000 0.0000 'International Tables Vol C Tables 4.2.6.8 and 6.1.1.4'
N N 0.0311 0.0180 'International Tables Vol C Tables 4.2.6.8 and 6.1.1.4'
P P 0.2955 0.4335 'International Tables Vol C Tables 4.2.6.8 and 6.1.1.4'

loop_
_geom_angle_atom_site_label_1
_geom_angle_atom_site_label_2
_geom_angle_atom_site_label_3
_geom_angle
_geom_angle_site_symmetry_1
_geom_angle_site_symmetry_3
_geom_angle_publ_flag
C19 P1 C1 97.92(6) . . ?
C19 N1 C20 130.02(13) . . ?
C6 C1 C2 120.03(11) . . ?
C6 C1 P1 119.80(9) . . ?
C2 C1 P1 120.15(9) . . ?
C3 C2 C1 117.89(11) . . ?
C3 C2 C7 117.36(11) . . ?
C1 C2 C7 124.73(11) . . ?
C4 C3 C2 123.18(11) . . ?
C4 C3 H3 118.4 . . ?
C2 C3 H3 118.4 . . ?
C5 C4 C3 117.35(11) . . ?
C5 C4 C11 122.36(11) . . ?
C3 C4 C11 120.30(11) . . ?
C4 C5 C6 123.29(11) . . ?
C4 C5 H5 118.4 . . ?
C6 C5 H5 118.4 . . ?
C5 C6 C1 117.62(11) . . ?
C5 C6 C15 116.83(10) . . ?
C1 C6 C15 125.52(10) . . ?
C8 C7 C10 105.71(13) . . ?
C8 C7 C9 110.53(13) . . ?
C10 C7 C9 106.15(13) . . ?
C8 C7 C2 110.74(12) . . ?
C10 C7 C2 111.67(12) . . ?
C9 C7 C2 111.79(11) . . ?
C7 C8 H8A 109.5 . . ?
C7 C8 H8B 109.5 . . ?
H8A C8 H8B 109.5 . . ?
C7 C8 H8C 109.5 . . ?
H8A C8 H8C 109.5 . . ?
H8B C8 H8C 109.5 . . ?
C7 C9 H9A 109.5 . . ?
C7 C9 H9B 109.5 . . ?
H9A C9 H9B 109.5 . . ?
C7 C9 H9C 109.5 . . ?
H9A C9 H9C 109.5 . . ?
H9B C9 H9C 109.5 . . ?
C7 C10 H10A 109.5 . . ?
C7 C10 H10B 109.5 . . ?
H10A C10 H10B 109.5 . . ?
C7 C10 H10C 109.5 . . ?
H10A C10 H10C 109.5 . . ?
H10B C10 H10C 109.5 . . ?
C12 C11 C14 108.43(12) . . ?
C12 C11 C13 109.68(12) . . ?
C14 C11 C13 107.80(12) . . ?
C12 C11 C4 108.20(11) . . ?
C14 C11 C4 112.18(11) . . ?
C13 C11 C4 110.51(11) . . ?
C11 C12 H12A 109.5 . . ?
C11 C12 H12B 109.5 . . ?
H12A C12 H12B 109.5 . . ?
C11 C12 H12C 109.5 . . ?
H12A C12 H12C 109.5 . . ?
H12B C12 H12C 109.5 . . ?
C11 C13 H13A 109.5 . . ?
C11 C13 H13B 109.5 . . ?
H13A C13 H13B 109.5 . . ?
C11 C13 H13C 109.5 . . ?
H13A C13 H13C 109.5 . . ?
H13B C13 H13C 109.5 . . ?
C11 C14 H14A 109.5 . . ?
C11 C14 H14B 109.5 . . ?
H14A C14 H14B 109.5 . . ?
C11 C14 H14C 109.5 . . ?
H14A C14 H14C 109.5 . . ?
H14B C14 H14C 109.5 . . ?
C16 C15 C18 110.31(11) . . ?
C16 C15 C17 105.19(11) . . ?
C18 C15 C17 106.10(12) . . ?
C16 C15 C6 111.58(10) . . ?
C18 C15 C6 112.22(10) . . ?
C17 C15 C6 111.07(10) . . ?
C15 C16 H16A 109.5 . . ?
C15 C16 H16B 109.5 . . ?
H16A C16 H16B 109.5 . . ?
C15 C16 H16C 109.5 . . ?
H16A C16 H16C 109.5 . . ?
H16B C16 H16C 109.5 . . ?
C15 C17 H17A 109.5 . . ?
C15 C17 H17B 109.5 . . ?
H17A C17 H17B 109.5 . . ?
C15 C17 H17C 109.5 . . ?
H17A C17 H17C 109.5 . . ?
H17B C17 H17C 109.5 . . ?
C15 C18 H18A 109.5 . . ?
C15 C18 H18B 109.5 . . ?
H18A C18 H18B 109.5 . . ?
C15 C18 H18C 109.5 . . ?
H18A C18 H18C 109.5 . . ?
H18B C18 H18C 109.5 . . ?
N1 C19 P1 170.38(12) . . ?
N1 C20 C22 109.11(13) . . ?
N1 C20 C21 107.73(11) . . ?
C22 C20 C21 110.77(14) . . ?
N1 C20 C23 106.35(12) . . ?
C22 C20 C23 111.69(14) . . ?
C21 C20 C23 110.99(14) . . ?
C20 C21 H21A 109.5 . . ?
C20 C21 H21B 109.5 . . ?
H21A C21 H21B 109.5 . . ?
C20 C21 H21C 109.5 . . ?
H21A C21 H21C 109.5 . . ?
H21B C21 H21C 109.5 . . ?
C20 C22 H22A 109.5 . . ?
C20 C22 H22B 109.5 . . ?
H22A C22 H22B 109.5 . . ?
C20 C22 H22C 109.5 . . ?
H22A C22 H22C 109.5 . . ?
H22B C22 H22C 109.5 . . ?
C20 C23 H23A 109.5 . . ?
C20 C23 H23B 109.5 . . ?
H23A C23 H23B 109.5 . . ?
C20 C23 H23C 109.5 . . ?
H23A C23 H23C 109.5 . . ?
H23B C23 H23C 109.5 . . ?

loop_
_geom_bond_atom_site_label_1
_geom_bond_atom_site_label_2
_geom_bond_distance
_geom_bond_site_symmetry_2
_geom_bond_publ_flag
P1 C19 1.6690(15) . ?
P1 C1 1.8664(12) . ?
N1 C19 1.2034(18) . ?
N1 C20 1.4916(17) . ?
C1 C6 1.4201(17) . ?
C1 C2 1.4213(18) . ?
C2 C3 1.3910(18) . ?
C2 C7 1.5588(17) . ?
C3 C4 1.3890(18) . ?
C3 H3 0.9500 . ?
C4 C5 1.3802(17) . ?
C4 C11 1.5353(17) . ?
C5 C6 1.3992(17) . ?
C5 H5 0.9500 . ?
C6 C15 1.5574(16) . ?
C7 C8 1.537(2) . ?
C7 C10 1.538(2) . ?
C7 C9 1.540(2) . ?
C8 H8A 0.9800 . ?
C8 H8B 0.9800 . ?
C8 H8C 0.9800 . ?
C9 H9A 0.9800 . ?
C9 H9B 0.9800 . ?
C9 H9C 0.9800 . ?
C10 H10A 0.9800 . ?
C10 H10B 0.9800 . ?
C10 H10C 0.9800 . ?
C11 C12 1.5288(19) . ?
C11 C14 1.532(2) . ?
C11 C13 1.5327(18) . ?
C12 H12A 0.9800 . ?
C12 H12B 0.9800 . ?
C12 H12C 0.9800 . ?
C13 H13A 0.9800 . ?
C13 H13B 0.9800 . ?
C13 H13C 0.9800 . ?
C14 H14A 0.9800 . ?
C14 H14B 0.9800 . ?
C14 H14C 0.9800 . ?
C15 C16 1.5351(18) . ?
C15 C18 1.5382(18) . ?
C15 C17 1.5405(19) . ?
C16 H16A 0.9800 . ?
C16 H16B 0.9800 . ?
C16 H16C 0.9800 . ?
C17 H17A 0.9800 . ?
C17 H17B 0.9800 . ?
C17 H17C 0.9800 . ?
C18 H18A 0.9800 . ?
C18 H18B 0.9800 . ?
C18 H18C 0.9800 . ?
C20 C22 1.512(2) . ?
C20 C21 1.517(2) . ?
C20 C23 1.521(2) . ?
C21 H21A 0.9800 . ?
C21 H21B 0.9800 . ?
C21 H21C 0.9800 . ?
C22 H22A 0.9800 . ?
C22 H22B 0.9800 . ?
C22 H22C 0.9800 . ?
C23 H23A 0.9800 . ?
C23 H23B 0.9800 . ?
C23 H23C 0.9800 . ?

loop_
_geom_torsion_atom_site_label_1
_geom_torsion_atom_site_label_2
_geom_torsion_atom_site_label_3
_geom_torsion_atom_site_label_4
_geom_torsion
_geom_torsion_site_symmetry_1
_geom_torsion_site_symmetry_2
_geom_torsion_site_symmetry_3
_geom_torsion_site_symmetry_4
_geom_torsion_publ_flag
C19 P1 C1 C6 -80.72(10) . . . . ?
C19 P1 C1 C2 97.44(10) . . . . ?
C6 C1 C2 C3 8.08(17) . . . . ?
P1 C1 C2 C3 -170.08(9) . . . . ?
C6 C1 C2 C7 -170.07(11) . . . . ?
P1 C1 C2 C7 11.77(16) . . . . ?
C1 C2 C3 C4 -1.66(18) . . . . ?
C7 C2 C3 C4 176.63(11) . . . . ?
C2 C3 C4 C5 -4.02(18) . . . . ?
C2 C3 C4 C11 176.29(11) . . . . ?
C3 C4 C5 C6 3.43(17) . . . . ?
C11 C4 C5 C6 -176.89(11) . . . . ?
C4 C5 C6 C1 2.78(17) . . . . ?
C4 C5 C6 C15 -175.23(11) . . . . ?
C2 C1 C6 C5 -8.60(16) . . . . ?
P1 C1 C6 C5 169.57(8) . . . . ?
C2 C1 C6 C15 169.22(11) . . . . ?
P1 C1 C6 C15 -12.61(16) . . . . ?
C3 C2 C7 C8 -127.20(13) . . . . ?
C1 C2 C7 C8 50.96(17) . . . . ?
C3 C2 C7 C10 -9.68(17) . . . . ?
C1 C2 C7 C10 168.48(13) . . . . ?
C3 C2 C7 C9 109.08(15) . . . . ?
C1 C2 C7 C9 -72.76(17) . . . . ?
C5 C4 C11 C12 112.52(14) . . . . ?
C3 C4 C11 C12 -67.81(15) . . . . ?
C5 C4 C11 C14 -7.05(17) . . . . ?
C3 C4 C11 C14 172.62(12) . . . . ?
C5 C4 C11 C13 -127.38(13) . . . . ?
C3 C4 C11 C13 52.29(16) . . . . ?
C5 C6 C15 C16 130.15(12) . . . . ?
C1 C6 C15 C16 -47.68(16) . . . . ?
C5 C6 C15 C18 -105.46(13) . . . . ?
C1 C6 C15 C18 76.71(15) . . . . ?
C5 C6 C15 C17 13.12(16) . . . . ?
C1 C6 C15 C17 -164.71(12) . . . . ?
C19 N1 C20 C22 -47.8(2) . . . . ?
C19 N1 C20 C21 72.55(19) . . . . ?
C19 N1 C20 C23 -168.39(15) . . . . ?
